data_2215016
loop_
_publ_author_name
'S. Thenmozhi'
'A. Subbiah Pandi'
'D. Velmurugan'
'C. Prakash'
'K. Ravikumar'

_publ_section_title
;
 2-Ethyl 3,4-dimethyl 4'-bromobiphenyl-2,3,4-tricarboxylate
;
_journal_coeditor_code BT2466
_journal_issue 9
_journal_name_full 'Acta Crystallographica Section E'
_journal_page_first o3763
_journal_page_last o3763
_journal_paper_doi 10.1107/S1600536807039141
_journal_volume 63
_journal_year 2007
_chemical_formula_iupac 'C19 H17 Br O6'
_chemical_formula_moiety 'C19 H17 Br O6'
_chemical_formula_sum 'C19 H17 Br O6'
_chemical_formula_weight 421.24
_chemical_name_common Biphenyl
_chemical_name_systematic
;
2-Ethyl 3,4-dimethyl 4'-bromobiphenyl-2,3,4-tricarboxylate
;
_space_group_IT_number 2
_symmetry_cell_setting triclinic
_symmetry_space_group_name_Hall '-P 1'
_symmetry_space_group_name_H-M 'P -1'
_atom_sites_solution_hydrogens geom
_atom_sites_solution_primary direct
_atom_sites_solution_secondary difmap
_audit_creation_method SHELXL-97
_cell_angle_alpha 75.073(10)
_cell_angle_beta 89.510(10)
_cell_angle_gamma 85.010(10)
_cell_formula_units_Z 2
_cell_length_a 7.0122(5)
_cell_length_b 8.9766(6)
_cell_length_c 15.3539(10)
_cell_measurement_reflns_used 2120
_cell_measurement_temperature 293(2)
_cell_measurement_theta_max 27.98
_cell_measurement_theta_min 2.36
_cell_volume 930.21(12)
_computing_cell_refinement 'SAINT (Bruker, 2001)'
_computing_data_collection 'SMART (Bruker, 2001)'
_computing_data_reduction SAINT
_computing_molecular_graphics
;
ZORTEP (Zsolnai, 1997) and PLATON (Spek, 2003)
;
_computing_publication_material 'SHELXL97 and PARST (Nardelli, 1995)'
_computing_structure_refinement 'SHELXL97 (Sheldrick, 1997)'
_computing_structure_solution 'SHELXS97 (Sheldrick, 1997)'
_diffrn_ambient_temperature 293(2)
_diffrn_measured_fraction_theta_full 0.997
_diffrn_measured_fraction_theta_max 0.943
_diffrn_measurement_device_type 'Bruker SMART APEX CCD area-detector'
_diffrn_measurement_method \w
_diffrn_radiation_monochromator graphite
_diffrn_radiation_source 'fine-focus sealed tube'
_diffrn_radiation_type MoK\a
_diffrn_radiation_wavelength 0.71073
_diffrn_reflns_av_R_equivalents 0.0215
_diffrn_reflns_av_sigmaI/netI 0.0255
_diffrn_reflns_limit_h_max 9
_diffrn_reflns_limit_h_min -9
_diffrn_reflns_limit_k_max 11
_diffrn_reflns_limit_k_min -11
_diffrn_reflns_limit_l_max 19
_diffrn_reflns_limit_l_min -20
_diffrn_reflns_number 10647
_diffrn_reflns_theta_full 25.00
_diffrn_reflns_theta_max 27.98
_diffrn_reflns_theta_min 2.36
_diffrn_standards_number 0
_exptl_absorpt_coefficient_mu 2.241
_exptl_absorpt_correction_T_max 0.683
_exptl_absorpt_correction_T_min 0.631
_exptl_absorpt_correction_type multi-scan
_exptl_absorpt_process_details '(SADABS; Sheldrick, 2001)'
_exptl_crystal_colour colourless
_exptl_crystal_density_diffrn 1.504
_exptl_crystal_density_method 'not measured'
_exptl_crystal_description block
_exptl_crystal_F_000 428
_exptl_crystal_size_max 0.21
_exptl_crystal_size_mid 0.19
_exptl_crystal_size_min 0.17
_refine_diff_density_max 0.657
_refine_diff_density_min -0.553
_refine_ls_extinction_method none
_refine_ls_goodness_of_fit_ref 1.042
_refine_ls_hydrogen_treatment constr
_refine_ls_matrix_type full
_refine_ls_number_parameters 238
_refine_ls_number_reflns 4228
_refine_ls_number_restraints 0
_refine_ls_restrained_S_all 1.042
_refine_ls_R_factor_all 0.0475
_refine_ls_R_factor_gt 0.0373
_refine_ls_shift/su_max 0.001
_refine_ls_shift/su_mean 0.000
_refine_ls_structure_factor_coef Fsqd
_refine_ls_weighting_details 'calc w=1/[\s^2^(Fo^2^)+(0.0581P)^2^+0.3096P] where P=(Fo^2^+2Fc^2^)/3'
_refine_ls_weighting_scheme calc
_refine_ls_wR_factor_gt 0.1038
_refine_ls_wR_factor_ref 0.1095
_reflns_number_gt 3380
_reflns_number_total 4228
_reflns_threshold_expression I>2\s(I)
_cod_data_source_file bt2466.cif
_cod_data_source_block I
_cod_original_cell_volume 930.21(11)
_cod_original_sg_symbol_Hall '-p 1'
_cod_database_code 2215016
_cod_database_fobs_code 2215016

loop_
_symmetry_equiv_pos_as_xyz
'x, y, z'
'-x, -y, -z'

loop_
_atom_site_type_symbol
_atom_site_label
_atom_site_fract_x
_atom_site_fract_y
_atom_site_fract_z
_atom_site_U_iso_or_equiv
_atom_site_adp_type
_atom_site_calc_flag
_atom_site_refinement_flags
_atom_site_occupancy
Br Br1 -0.37088(4) 0.90355(3) 0.43084(2) 0.07536(14) Uani d . 1
O O1 0.3586(3) 0.90736(19) 0.18374(12) 0.0613(4) Uani d . 1
O O2 0.3180(2) 0.76398(17) 0.08639(10) 0.0477(4) Uani d . 1
O O3 0.7671(2) 0.74492(18) 0.09710(10) 0.0505(4) Uani d . 1
O O4 0.6697(2) 0.54018(19) 0.05724(10) 0.0481(4) Uani d . 1
O O5 0.9818(3) 0.4143(2) 0.18441(12) 0.0640(5) Uani d . 1
O O6 0.9334(3) 0.2182(2) 0.30234(12) 0.0640(5) Uani d . 1
C C1 0.3577(3) 0.5793(2) 0.31186(13) 0.0411(4) Uani d . 1
C C2 0.4405(3) 0.4438(3) 0.36956(14) 0.0503(5) Uani d . 1
H H2 0.3833 0.4037 0.4245 0.060 Uiso calc R 1
C C3 0.6051(3) 0.3678(3) 0.34720(14) 0.0482(5) Uani d . 1
H H3 0.6581 0.2779 0.3874 0.058 Uiso calc R 1
C C4 0.6932(3) 0.4239(2) 0.26515(13) 0.0398(4) Uani d . 1
C C5 0.6081(3) 0.5563(2) 0.20462(12) 0.0370(4) Uani d . 1
C C6 0.4436(3) 0.6351(2) 0.22834(13) 0.0382(4) Uani d . 1
C C1' 0.1801(3) 0.6579(2) 0.33965(13) 0.0427(4) Uani d . 1
C C2' 0.1654(4) 0.6749(3) 0.42695(15) 0.0567(6) Uani d . 1
H H2' 0.2670 0.6372 0.4674 0.068 Uiso calc R 1
C C3' 0.0018(4) 0.7471(3) 0.45488(16) 0.0609(6) Uani d . 1
H H3' -0.0064 0.7586 0.5133 0.073 Uiso calc R 1
C C4' -0.1480(3) 0.8014(3) 0.39456(16) 0.0500(5) Uani d . 1
C C5' -0.1396(3) 0.7849(3) 0.30811(16) 0.0491(5) Uani d . 1
H H5' -0.2424 0.8214 0.2683 0.059 Uiso calc R 1
C C6' 0.0253(3) 0.7125(3) 0.28117(15) 0.0456(5) Uani d . 1
H H6' 0.0320 0.7005 0.2228 0.055 Uiso calc R 1
C C7 0.3685(3) 0.7860(2) 0.16512(14) 0.0420(4) Uani d . 1
C C8 0.2483(5) 0.9014(3) 0.01784(19) 0.0765(9) Uani d . 1
H H8A 0.3369 0.9804 0.0122 0.092 Uiso calc R 1
H H8B 0.1250 0.9418 0.0351 0.092 Uiso calc R 1
C C9 0.2297(6) 0.8634(4) -0.0678(2) 0.0856(10) Uani d . 1
H H9A 0.3530 0.8280 -0.0860 0.128 Uiso calc R 1
H H9B 0.1792 0.9537 -0.1125 0.128 Uiso calc R 1
H H9C 0.1445 0.7833 -0.0615 0.128 Uiso calc R 1
C C10 0.6951(3) 0.6246(2) 0.11437(13) 0.0384(4) Uani d . 1
C C11 0.7451(4) 0.5970(4) -0.03205(16) 0.0622(7) Uani d . 1
H H11A 0.6755 0.6935 -0.0616 0.093 Uiso calc R 1
H H11B 0.7318 0.5229 -0.0664 0.093 Uiso calc R 1
H H11C 0.8780 0.6125 -0.0274 0.093 Uiso calc R 1
C C12 0.8826(3) 0.3531(2) 0.24429(14) 0.0434(5) Uani d . 1
C C13 1.1191(4) 0.1446(4) 0.2883(2) 0.0771(9) Uani d . 1
H H13A 1.1171 0.1152 0.2325 0.116 Uiso calc R 1
H H13B 1.1483 0.0542 0.3370 0.116 Uiso calc R 1
H H13C 1.2148 0.2156 0.2860 0.116 Uiso calc R 1

loop_
_atom_site_aniso_label
_atom_site_aniso_U_11
_atom_site_aniso_U_22
_atom_site_aniso_U_33
_atom_site_aniso_U_12
_atom_site_aniso_U_13
_atom_site_aniso_U_23
Br1 0.0654(2) 0.0704(2) 0.0811(2) 0.01665(13) 0.03414(15) -0.01137(14)
O1 0.0836(13) 0.0411(9) 0.0594(10) 0.0062(8) 0.0057(9) -0.0171(7)
O2 0.0550(9) 0.0430(8) 0.0404(8) 0.0092(6) -0.0041(6) -0.0061(6)
O3 0.0604(10) 0.0460(9) 0.0437(8) -0.0089(7) 0.0088(7) -0.0080(6)
O4 0.0573(9) 0.0542(9) 0.0368(7) -0.0081(7) 0.0146(6) -0.0181(6)
O5 0.0575(10) 0.0638(10) 0.0584(10) 0.0135(8) 0.0233(8) -0.0007(8)
O6 0.0591(10) 0.0499(9) 0.0684(11) 0.0178(8) 0.0185(8) 0.0034(8)
C1 0.0415(11) 0.0465(11) 0.0356(10) 0.0016(8) 0.0058(8) -0.0132(8)
C2 0.0524(12) 0.0555(13) 0.0365(10) 0.0040(10) 0.0138(9) -0.0033(9)
C3 0.0527(12) 0.0455(11) 0.0387(10) 0.0074(9) 0.0064(9) -0.0013(9)
C4 0.0429(10) 0.0387(10) 0.0364(9) 0.0031(8) 0.0070(8) -0.0097(8)
C5 0.0417(10) 0.0370(9) 0.0328(9) -0.0007(8) 0.0059(7) -0.0109(7)
C6 0.0408(10) 0.0384(10) 0.0353(9) 0.0004(8) 0.0039(8) -0.0111(8)
C1' 0.0422(11) 0.0475(11) 0.0387(10) 0.0004(9) 0.0096(8) -0.0131(9)
C2' 0.0513(13) 0.0782(17) 0.0381(11) 0.0128(12) 0.0036(9) -0.0166(11)
C3' 0.0624(15) 0.0784(17) 0.0421(12) 0.0090(13) 0.0139(11) -0.0211(12)
C4' 0.0453(11) 0.0492(12) 0.0539(13) 0.0024(9) 0.0195(10) -0.0130(10)
C5' 0.0387(11) 0.0551(13) 0.0530(12) -0.0008(9) 0.0040(9) -0.0142(10)
C6' 0.0441(11) 0.0539(12) 0.0423(11) -0.0024(9) 0.0051(9) -0.0193(9)
C7 0.0404(10) 0.0415(11) 0.0418(11) 0.0034(8) 0.0081(8) -0.0091(8)
C8 0.095(2) 0.0599(16) 0.0597(16) 0.0268(15) -0.0185(15) 0.0009(13)
C9 0.124(3) 0.0666(18) 0.0573(16) -0.0003(19) -0.0186(17) -0.0021(14)
C10 0.0391(10) 0.0399(10) 0.0340(9) 0.0040(8) 0.0041(8) -0.0080(8)
C11 0.0658(16) 0.0857(19) 0.0390(12) -0.0132(13) 0.0184(11) -0.0217(12)
C12 0.0472(11) 0.0416(11) 0.0408(10) 0.0046(9) 0.0057(9) -0.0124(8)
C13 0.0622(16) 0.0595(16) 0.097(2) 0.0239(13) 0.0155(15) -0.0077(15)

loop_
_atom_type_symbol
_atom_type_description
_atom_type_scat_dispersion_real
_atom_type_scat_dispersion_imag
_atom_type_scat_source
C C 0.0033 0.0016 'International Tables Vol C Tables 4.2.6.8 and 6.1.1.4'
H H 0.0000 0.0000 'International Tables Vol C Tables 4.2.6.8 and 6.1.1.4'
O O 0.0106 0.0060 'International Tables Vol C Tables 4.2.6.8 and 6.1.1.4'
Br Br -0.2901 2.4595 'International Tables Vol C Tables 4.2.6.8 and 6.1.1.4'

loop_
_geom_angle_atom_site_label_1
_geom_angle_atom_site_label_2
_geom_angle_atom_site_label_3
_geom_angle
C7 O2 C8 116.2(2)
C10 O4 C11 115.7(2)
C12 O6 C13 115.8(2)
C2 C1 C6 118.17(19)
C2 C1 C1' 119.34(18)
C6 C1 C1' 122.48(18)
C3 C2 C1 121.47(19)
C3 C2 H2 119.3
C1 C2 H2 119.3
C2 C3 C4 120.70(19)
C2 C3 H3 119.7
C4 C3 H3 119.7
C3 C4 C5 118.76(19)
C3 C4 C12 121.23(18)
C5 C4 C12 119.83(17)
C4 C5 C6 120.33(17)
C4 C5 C10 121.90(17)
C6 C5 C10 117.67(17)
C5 C6 C1 120.48(18)
C5 C6 C7 118.51(17)
C1 C6 C7 120.89(18)
C6' C1' C2' 118.3(2)
C6' C1' C1 121.85(18)
C2' C1' C1 119.83(19)
C1' C2' C3' 121.2(2)
C1' C2' H2' 119.4
C3' C2' H2' 119.4
C4' C3' C2' 118.8(2)
C4' C3' H3' 120.6
C2' C3' H3' 120.6
C3' C4' C5' 121.6(2)
C3' C4' Br1 119.43(17)
C5' C4' Br1 118.95(18)
C4' C5' C6' 118.8(2)
C4' C5' H5' 120.6
C6' C5' H5' 120.6
C5' C6' C1' 121.2(2)
C5' C6' H6' 119.4
C1' C6' H6' 119.4
O1 C7 O2 125.6(2)
O1 C7 C6 124.0(2)
O2 C7 C6 110.38(17)
O2 C8 C9 109.7(3)
O2 C8 H8A 109.7
C9 C8 H8A 109.7
O2 C8 H8B 109.7
C9 C8 H8B 109.7
H8A C8 H8B 108.2
C8 C9 H9A 109.5
C8 C9 H9B 109.5
H9A C9 H9B 109.5
C8 C9 H9C 109.5
H9A C9 H9C 109.5
H9B C9 H9C 109.5
O3 C10 O4 125.60(18)
O3 C10 C5 123.02(18)
O4 C10 C5 111.24(17)
O4 C11 H11A 109.5
O4 C11 H11B 109.5
H11A C11 H11B 109.5
O4 C11 H11C 109.5
H11A C11 H11C 109.5
H11B C11 H11C 109.5
O5 C12 O6 123.6(2)
O5 C12 C4 123.66(19)
O6 C12 C4 112.61(18)
O6 C13 H13A 109.5
O6 C13 H13B 109.5
H13A C13 H13B 109.5
O6 C13 H13C 109.5
H13A C13 H13C 109.5
H13B C13 H13C 109.5

loop_
_geom_bond_atom_site_label_1
_geom_bond_atom_site_label_2
_geom_bond_distance
Br1 C4' 1.895(2)
O1 C7 1.192(3)
O2 C7 1.330(3)
O2 C8 1.450(3)
O3 C10 1.199(3)
O4 C10 1.320(3)
O4 C11 1.447(3)
O5 C12 1.194(3)
O6 C12 1.327(3)
O6 C13 1.448(3)
C1 C2 1.390(3)
C1 C6 1.402(3)
C1 C1' 1.491(3)
C2 C3 1.376(3)
C2 H2 0.9300
C3 C4 1.391(3)
C3 H3 0.9300
C4 C5 1.396(3)
C4 C12 1.491(3)
C5 C6 1.395(3)
C5 C10 1.510(3)
C6 C7 1.503(3)
C1' C6' 1.386(3)
C1' C2' 1.390(3)
C2' C3' 1.388(3)
C2' H2' 0.9300
C3' C4' 1.376(4)
C3' H3' 0.9300
C4' C5' 1.373(3)
C5' C6' 1.389(3)
C5' H5' 0.9300
C6' H6' 0.9300
C8 C9 1.450(4)
C8 H8A 0.9700
C8 H8B 0.9700
C9 H9A 0.9600
C9 H9B 0.9600
C9 H9C 0.9600
C11 H11A 0.9600
C11 H11B 0.9600
C11 H11C 0.9600
C13 H13A 0.9600
C13 H13B 0.9600
C13 H13C 0.9600

loop_
_geom_torsion_atom_site_label_1
_geom_torsion_atom_site_label_2
_geom_torsion_atom_site_label_3
_geom_torsion_atom_site_label_4
_geom_torsion
C6 C1 C2 C3 1.7(3)
C1' C1 C2 C3 -179.5(2)
C1 C2 C3 C4 -0.6(4)
C2 C3 C4 C5 -2.0(3)
C2 C3 C4 C12 173.1(2)
C3 C4 C5 C6 3.4(3)
C12 C4 C5 C6 -171.74(19)
C3 C4 C5 C10 179.8(2)
C12 C4 C5 C10 4.7(3)
C4 C5 C6 C1 -2.4(3)
C10 C5 C6 C1 -178.90(19)
C4 C5 C6 C7 173.77(19)
C10 C5 C6 C7 -2.8(3)
C2 C1 C6 C5 -0.3(3)
C1' C1 C6 C5 -178.98(19)
C2 C1 C6 C7 -176.3(2)
C1' C1 C6 C7 5.0(3)
C2 C1 C1' C6' -134.7(2)
C6 C1 C1' C6' 44.0(3)
C2 C1 C1' C2' 43.9(3)
C6 C1 C1' C2' -137.4(2)
C6' C1' C2' C3' -1.2(4)
C1 C1' C2' C3' -179.8(2)
C1' C2' C3' C4' 0.4(4)
C2' C3' C4' C5' 0.4(4)
C2' C3' C4' Br1 -178.9(2)
C3' C4' C5' C6' -0.5(4)
Br1 C4' C5' C6' 178.81(17)
C4' C5' C6' C1' -0.2(3)
C2' C1' C6' C5' 1.1(3)
C1 C1' C6' C5' 179.7(2)
C8 O2 C7 O1 1.1(3)
C8 O2 C7 C6 -178.1(2)
C5 C6 C7 O1 -116.9(2)
C1 C6 C7 O1 59.2(3)
C5 C6 C7 O2 62.3(2)
C1 C6 C7 O2 -121.6(2)
C7 O2 C8 C9 170.5(3)
C11 O4 C10 O3 3.2(3)
C11 O4 C10 C5 179.0(2)
C4 C5 C10 O3 -109.6(2)
C6 C5 C10 O3 66.9(3)
C4 C5 C10 O4 74.4(2)
C6 C5 C10 O4 -109.1(2)
C13 O6 C12 O5 -1.2(4)
C13 O6 C12 C4 -178.0(2)
C3 C4 C12 O5 -164.0(2)
C5 C4 C12 O5 11.0(3)
C3 C4 C12 O6 12.7(3)
C5 C4 C12 O6 -172.2(2)

loop_
_cod_related_entry_id
_cod_related_entry_database
_cod_related_entry_code
1 ChemSpider 21123646
